data_2234077
loop_
_publ_author_name
'Harms, Klaus'
'Abaee, M. Saeed'
'Mojtahedi, Mohammad M.'
'Mesbah, A. Wahid'

_publ_section_title
;
 <i>rac</i>-3-[(3-Chloroanilino)(4-chlorophenyl)methyl]thian-4-one
;
_journal_coeditor_code ZS2176
_journal_issue 3
_journal_name_full 'Acta Crystallographica Section E'
_journal_page_first o646
_journal_paper_doi 10.1107/S1600536812004680
_journal_volume 68
_journal_year 2012
_chemical_formula_iupac 'C18 H17 Cl2 N O S'
_chemical_formula_moiety 'C18 H17 Cl2 N O S'
_chemical_formula_sum 'C18 H17 Cl2 N O S'
_chemical_formula_weight 366.29
_chemical_name_systematic
;
<i>rac</i>-3-[(3-Chloroanilino)(4-chlorophenyl)methyl]thian-4-one
;
_space_group_IT_number 14
_symmetry_cell_setting monoclinic
_symmetry_space_group_name_Hall '-P 2ybc'
_symmetry_space_group_name_H-M 'P 1 21/c 1'
_atom_sites_solution_hydrogens geom
_atom_sites_solution_primary direct
_atom_sites_solution_secondary difmap
_audit_creation_method SHELXL97
_cell_angle_alpha 90.00
_cell_angle_beta 105.266(8)
_cell_angle_gamma 90.00
_cell_formula_units_Z 4
_cell_length_a 11.2611(8)
_cell_length_b 8.6686(7)
_cell_length_c 18.0976(12)
_cell_measurement_reflns_used 8000
_cell_measurement_temperature 193(2)
_cell_measurement_theta_max 25
_cell_measurement_theta_min 1.9
_cell_volume 1704.3(2)
_computing_cell_refinement 'CELL (Stoe & Cie, 1994)'
_computing_data_collection 'EXPOSE (Stoe & Cie, 1994)'
_computing_data_reduction 'X-RED32 (Stoe & Cie, 2006)'
_computing_molecular_graphics 'DIAMOND (Brandenburg, 2007)'
_computing_publication_material
;
publCIF (Westrip, 2010), PLATON (Spek, 2009) and WinGX
(Farrugia, 1999)
;
_computing_structure_refinement 'SHELXL97 (Sheldrick, 2008)'
_computing_structure_solution 'SIR92 (Altomare <i>et al.</i>, 1994)'
_diffrn_ambient_temperature 193(2)
_diffrn_detector_area_resol_mean 6.67
_diffrn_measured_fraction_theta_full 1.000
_diffrn_measured_fraction_theta_max 0.992
_diffrn_measurement_device_type 'Stoe IPDS-1 image-plate'
_diffrn_measurement_method \w
_diffrn_radiation_monochromator graphite
_diffrn_radiation_source 'fine-focus sealed tube'
_diffrn_radiation_type MoK\a
_diffrn_radiation_wavelength 0.71073
_diffrn_reflns_av_R_equivalents 0.0422
_diffrn_reflns_av_sigmaI/netI 0.0892
_diffrn_reflns_limit_h_max 13
_diffrn_reflns_limit_h_min -13
_diffrn_reflns_limit_k_max 10
_diffrn_reflns_limit_k_min -10
_diffrn_reflns_limit_l_max 21
_diffrn_reflns_limit_l_min -21
_diffrn_reflns_number 15404
_diffrn_reflns_theta_full 25.00
_diffrn_reflns_theta_max 25.43
_diffrn_reflns_theta_min 1.87
_diffrn_standards_decay_% 0
_diffrn_standards_number 0
_exptl_absorpt_coefficient_mu 0.506
_exptl_absorpt_correction_T_max 0.9780
_exptl_absorpt_correction_T_min 0.8897
_exptl_absorpt_correction_type integration
_exptl_absorpt_process_details 'X-RED32 (Stoe & Cie, 2006)'
_exptl_crystal_colour colourless
_exptl_crystal_density_diffrn 1.428
_exptl_crystal_density_method 'not measured'
_exptl_crystal_description plate
_exptl_crystal_F_000 760
_exptl_crystal_size_max 0.29
_exptl_crystal_size_mid 0.24
_exptl_crystal_size_min 0.05
_refine_diff_density_max 0.174
_refine_diff_density_min -0.151
_refine_ls_extinction_method none
_refine_ls_goodness_of_fit_ref 0.640
_refine_ls_hydrogen_treatment mixed
_refine_ls_matrix_type full
_refine_ls_number_parameters 212
_refine_ls_number_reflns 3134
_refine_ls_number_restraints 0
_refine_ls_restrained_S_all 0.640
_refine_ls_R_factor_all 0.0472
_refine_ls_R_factor_gt 0.0242
_refine_ls_shift/su_max 0.001
_refine_ls_shift/su_mean 0.000
_refine_ls_structure_factor_coef Fsqd
_refine_ls_weighting_details 'calc w = 1/[\s^2^(Fo^2^)+(0.0127P)^2^] where P=(Fo^2^+2Fc^2^)/3'
_refine_ls_weighting_scheme calc
_refine_ls_wR_factor_gt 0.0461
_refine_ls_wR_factor_ref 0.0481
_reflns_number_gt 1867
_reflns_number_total 3134
_reflns_threshold_expression I>2\s(I)
_cod_data_source_file zs2176.cif
_cod_data_source_block I
_cod_original_sg_symbol_H-M 'P 21/c'
_cod_database_code 2234077
_cod_database_fobs_code 2234077

loop_
_symmetry_equiv_pos_as_xyz
'x, y, z'
'-x, y+1/2, -z+1/2'
'-x, -y, -z'
'x, -y-1/2, z-1/2'

loop_
_atom_site_type_symbol
_atom_site_label
_atom_site_fract_x
_atom_site_fract_y
_atom_site_fract_z
_atom_site_U_iso_or_equiv
_atom_site_adp_type
_atom_site_calc_flag
_atom_site_refinement_flags
_atom_site_occupancy
_atom_site_symmetry_multiplicity
C C2 0.31042(19) 0.2357(2) 0.53806(11) 0.0272(5) Uani d . 1 1
H H2A 0.3860 0.2956 0.5399 0.033 Uiso calc R 1 1
H H2B 0.2797 0.1939 0.4856 0.033 Uiso calc R 1 1
C C3 0.21227(18) 0.3451(2) 0.55471(10) 0.0238(5) Uani d . 1 1
H H3 0.1946 0.4265 0.5141 0.029 Uiso calc R 1 1
C C4 0.09371(19) 0.2559(2) 0.54853(11) 0.0260(5) Uani d . 1 1
C C5 0.10024(19) 0.1153(2) 0.59821(11) 0.0282(5) Uani d . 1 1
H H5A 0.0184 0.0653 0.5864 0.034 Uiso calc R 1 1
H H5B 0.1218 0.1472 0.6527 0.034 Uiso calc R 1 1
C C6 0.19574(19) -0.0013(2) 0.58604(12) 0.0308(5) Uani d . 1 1
H H6A 0.1703 -0.0387 0.5325 0.037 Uiso calc R 1 1
H H6B 0.1970 -0.0910 0.6201 0.037 Uiso calc R 1 1
C C7 0.25464(16) 0.4273(2) 0.63362(10) 0.0213(4) Uani d . 1 1
H H7 0.2599 0.3478 0.6744 0.026 Uiso calc R 1 1
C C9 0.15786(17) 0.6196(2) 0.70276(11) 0.0221(4) Uani d . 1 1
C C10 0.23976(18) 0.5889(2) 0.77388(11) 0.0251(4) Uani d . 1 1
H H10 0.3020 0.5129 0.7783 0.030 Uiso calc R 1 1
C C11 0.2297(2) 0.6703(2) 0.83810(11) 0.0288(5) Uani d . 1 1
C C12 0.1428(2) 0.7834(3) 0.83454(13) 0.0365(6) Uani d . 1 1
H H12 0.1373 0.8374 0.8792 0.044 Uiso calc R 1 1
C C13 0.06325(19) 0.8161(3) 0.76353(13) 0.0353(5) Uani d . 1 1
H H13 0.0032 0.8948 0.7594 0.042 Uiso calc R 1 1
C C14 0.07008(18) 0.7357(2) 0.69860(12) 0.0277(5) Uani d . 1 1
H H14 0.0145 0.7598 0.6507 0.033 Uiso calc R 1 1
C C15 0.38184(17) 0.4989(2) 0.64544(10) 0.0215(4) Uani d . 1 1
C C16 0.48456(17) 0.4248(2) 0.69185(10) 0.0240(4) Uani d . 1 1
H H16 0.4738 0.3333 0.7182 0.029 Uiso calc R 1 1
C C17 0.60194(19) 0.4826(2) 0.70002(11) 0.0266(5) Uani d . 1 1
H H17 0.6714 0.4305 0.7312 0.032 Uiso calc R 1 1
C C18 0.61680(18) 0.6159(2) 0.66259(10) 0.0242(4) Uani d . 1 1
C C19 0.51657(18) 0.6941(2) 0.61697(11) 0.0278(5) Uani d . 1 1
H H19 0.5278 0.7872 0.5919 0.033 Uiso calc R 1 1
C C20 0.39949(18) 0.6339(2) 0.60864(11) 0.0266(5) Uani d . 1 1
H H20 0.3303 0.6861 0.5772 0.032 Uiso calc R 1 1
N N8 0.15854(16) 0.5356(2) 0.63804(10) 0.0260(4) Uani d . 1 1
O O1 -0.00210(14) 0.29351(18) 0.50276(9) 0.0404(4) Uani d . 1 1
S S1 0.34870(5) 0.07723(6) 0.60476(3) 0.02864(13) Uani d . 1 1
Cl Cl1 0.33192(6) 0.62648(7) 0.92643(3) 0.04561(17) Uani d . 1 1
Cl Cl2 0.76515(5) 0.68900(7) 0.67408(3) 0.03580(14) Uani d . 1 1
H H8 0.1180(19) 0.569(2) 0.5974(11) 0.027(6) Uiso d . 1 1

loop_
_atom_site_aniso_label
_atom_site_aniso_U_11
_atom_site_aniso_U_22
_atom_site_aniso_U_33
_atom_site_aniso_U_12
_atom_site_aniso_U_13
_atom_site_aniso_U_23
C2 0.0317(12) 0.0281(12) 0.0222(10) -0.0019(10) 0.0076(9) -0.0037(9)
C3 0.0298(11) 0.0228(11) 0.0172(10) 0.0003(9) 0.0031(9) 0.0016(8)
C4 0.0279(12) 0.0285(12) 0.0185(10) 0.0027(9) 0.0009(9) -0.0070(9)
C5 0.0262(11) 0.0277(12) 0.0297(11) -0.0043(10) 0.0058(9) 0.0001(10)
C6 0.0331(12) 0.0244(11) 0.0335(12) -0.0026(10) 0.0061(10) -0.0013(10)
C7 0.0233(10) 0.0211(10) 0.0184(9) 0.0029(9) 0.0035(8) 0.0015(9)
C9 0.0196(10) 0.0201(11) 0.0283(10) -0.0057(9) 0.0095(9) -0.0017(9)
C10 0.0255(11) 0.0216(11) 0.0307(11) -0.0034(9) 0.0116(9) -0.0013(9)
C11 0.0309(12) 0.0298(13) 0.0284(11) -0.0103(10) 0.0125(10) -0.0022(10)
C12 0.0368(13) 0.0357(14) 0.0444(14) -0.0102(11) 0.0239(11) -0.0131(11)
C13 0.0263(12) 0.0308(13) 0.0533(14) 0.0015(11) 0.0186(11) -0.0070(11)
C14 0.0209(11) 0.0262(12) 0.0369(12) -0.0015(9) 0.0095(9) 0.0000(10)
C15 0.0255(11) 0.0220(10) 0.0166(10) 0.0021(9) 0.0045(8) -0.0024(9)
C16 0.0281(11) 0.0220(11) 0.0199(9) 0.0000(10) 0.0026(8) 0.0017(9)
C17 0.0262(11) 0.0270(12) 0.0243(10) 0.0033(10) 0.0026(9) -0.0021(9)
C18 0.0241(11) 0.0244(11) 0.0245(10) -0.0013(9) 0.0072(8) -0.0060(9)
C19 0.0314(12) 0.0210(11) 0.0319(11) 0.0001(10) 0.0101(10) 0.0048(10)
C20 0.0240(11) 0.0234(11) 0.0312(11) 0.0061(9) 0.0053(9) 0.0052(10)
N8 0.0254(10) 0.0282(11) 0.0222(9) 0.0053(8) 0.0025(8) -0.0009(8)
O1 0.0317(8) 0.0408(9) 0.0384(8) 0.0017(8) -0.0090(7) 0.0025(8)
S1 0.0268(3) 0.0258(3) 0.0316(3) 0.0030(3) 0.0046(2) 0.0003(2)
Cl1 0.0576(4) 0.0523(4) 0.0252(3) -0.0036(3) 0.0077(3) -0.0042(3)
Cl2 0.0269(3) 0.0373(3) 0.0424(3) -0.0062(3) 0.0076(2) -0.0012(3)

loop_
_atom_type_symbol
_atom_type_description
_atom_type_scat_dispersion_real
_atom_type_scat_dispersion_imag
_atom_type_scat_source
C C 0.0033 0.0016 'International Tables Vol C Tables 4.2.6.8 and 6.1.1.4'
H H 0.0000 0.0000 'International Tables Vol C Tables 4.2.6.8 and 6.1.1.4'
N N 0.0061 0.0033 'International Tables Vol C Tables 4.2.6.8 and 6.1.1.4'
O O 0.0106 0.0060 'International Tables Vol C Tables 4.2.6.8 and 6.1.1.4'
S S 0.1246 0.1234 'International Tables Vol C Tables 4.2.6.8 and 6.1.1.4'
Cl Cl 0.1484 0.1585 'International Tables Vol C Tables 4.2.6.8 and 6.1.1.4'

loop_
_exptl_crystal_face_index_h
_exptl_crystal_face_index_k
_exptl_crystal_face_index_l
_exptl_crystal_face_perp_dist
1 0 -3 0.0280
-4 0 11 0.0160
2 0 1 0.1060
-8 -1 -4 0.1240
-1 7 -2 0.1480
0 -4 1 0.1390

loop_
_geom_angle_atom_site_label_1
_geom_angle_atom_site_label_2
_geom_angle_atom_site_label_3
_geom_angle
C3 C2 S1 113.20(13)
C3 C2 H2A 108.9
S1 C2 H2A 108.9
C3 C2 H2B 108.9
S1 C2 H2B 108.9
H2A C2 H2B 107.8
C4 C3 C2 109.45(16)
C4 C3 C7 110.60(15)
C2 C3 C7 113.47(15)
C4 C3 H3 107.7
C2 C3 H3 107.7
C7 C3 H3 107.7
O1 C4 C5 121.19(19)
O1 C4 C3 121.12(19)
C5 C4 C3 117.63(17)
C4 C5 C6 111.94(16)
C4 C5 H5A 109.2
C6 C5 H5A 109.2
C4 C5 H5B 109.2
C6 C5 H5B 109.2
H5A C5 H5B 107.9
C5 C6 S1 113.37(15)
C5 C6 H6A 108.9
S1 C6 H6A 108.9
C5 C6 H6B 108.9
S1 C6 H6B 108.9
H6A C6 H6B 107.7
N8 C7 C15 114.59(17)
N8 C7 C3 107.13(14)
C15 C7 C3 111.44(14)
N8 C7 H7 107.8
C15 C7 H7 107.8
C3 C7 H7 107.8
N8 C9 C10 122.09(18)
N8 C9 C14 119.70(18)
C10 C9 C14 118.17(18)
C11 C10 C9 119.63(19)
C11 C10 H10 120.2
C9 C10 H10 120.2
C12 C11 C10 122.5(2)
C12 C11 Cl1 119.15(16)
C10 C11 Cl1 118.39(17)
C11 C12 C13 117.82(19)
C11 C12 H12 121.1
C13 C12 H12 121.1
C14 C13 C12 121.1(2)
C14 C13 H13 119.5
C12 C13 H13 119.5
C13 C14 C9 120.82(19)
C13 C14 H14 119.6
C9 C14 H14 119.6
C20 C15 C16 118.50(18)
C20 C15 C7 121.65(17)
C16 C15 C7 119.80(17)
C17 C16 C15 120.98(19)
C17 C16 H16 119.5
C15 C16 H16 119.5
C18 C17 C16 119.29(19)
C18 C17 H17 120.4
C16 C17 H17 120.4
C17 C18 C19 121.32(19)
C17 C18 Cl2 118.95(16)
C19 C18 Cl2 119.73(16)
C18 C19 C20 118.74(19)
C18 C19 H19 120.6
C20 C19 H19 120.6
C15 C20 C19 121.15(19)
C15 C20 H20 119.4
C19 C20 H20 119.4
C9 N8 C7 123.97(17)
C9 N8 H8 116.9(15)
C7 N8 H8 115.6(14)
C6 S1 C2 96.53(10)

loop_
_geom_bond_atom_site_label_1
_geom_bond_atom_site_label_2
_geom_bond_distance
C2 C3 1.545(3)
C2 S1 1.804(2)
C2 H2A 0.9900
C2 H2B 0.9900
C3 C4 1.521(3)
C3 C7 1.555(2)
C3 H3 1.0000
C4 O1 1.219(2)
C4 C5 1.505(3)
C5 C6 1.533(3)
C5 H5A 0.9900
C5 H5B 0.9900
C6 S1 1.799(2)
C6 H6A 0.9900
C6 H6B 0.9900
C7 N8 1.451(2)
C7 C15 1.524(3)
C7 H7 1.0000
C9 N8 1.381(2)
C9 C10 1.397(3)
C9 C14 1.399(3)
C10 C11 1.389(3)
C10 H10 0.9500
C11 C12 1.375(3)
C11 Cl1 1.748(2)
C12 C13 1.388(3)
C12 H12 0.9500
C13 C14 1.385(3)
C13 H13 0.9500
C14 H14 0.9500
C15 C20 1.386(3)
C15 C16 1.395(3)
C16 C17 1.385(3)
C16 H16 0.9500
C17 C18 1.372(3)
C17 H17 0.9500
C18 C19 1.388(3)
C18 Cl2 1.747(2)
C19 C20 1.389(3)
C19 H19 0.9500
C20 H20 0.9500
N8 H8 0.81(2)

loop_
_geom_hbond_atom_site_label_D
_geom_hbond_atom_site_label_H
_geom_hbond_atom_site_label_A
_geom_hbond_site_symmetry_A
_geom_hbond_distance_DH
_geom_hbond_distance_HA
_geom_hbond_distance_DA
_geom_hbond_angle_DHA
N8 H8 O1 3_566 0.81(2) 2.27(2) 3.070(2) 168(2)

loop_
_geom_torsion_atom_site_label_1
_geom_torsion_atom_site_label_2
_geom_torsion_atom_site_label_3
_geom_torsion_atom_site_label_4
_geom_torsion
S1 C2 C3 C4 -61.14(18)
S1 C2 C3 C7 62.93(19)
C2 C3 C4 O1 -120.6(2)
C7 C3 C4 O1 113.7(2)
C2 C3 C4 C5 56.6(2)
C7 C3 C4 C5 -69.1(2)
O1 C4 C5 C6 121.5(2)
C3 C4 C5 C6 -55.7(2)
C4 C5 C6 S1 58.2(2)
C4 C3 C7 N8 -61.7(2)
C2 C3 C7 N8 174.84(16)
C4 C3 C7 C15 172.20(16)
C2 C3 C7 C15 48.8(2)
N8 C9 C10 C11 -175.75(18)
C14 C9 C10 C11 1.9(3)
C9 C10 C11 C12 -1.3(3)
C9 C10 C11 Cl1 178.88(15)
C10 C11 C12 C13 -0.2(3)
Cl1 C11 C12 C13 179.69(16)
C11 C12 C13 C14 0.9(3)
C12 C13 C14 C9 -0.3(3)
N8 C9 C14 C13 176.54(18)
C10 C9 C14 C13 -1.2(3)
N8 C7 C15 C20 -46.3(2)
C3 C7 C15 C20 75.5(2)
N8 C7 C15 C16 136.32(18)
C3 C7 C15 C16 -101.83(19)
C20 C15 C16 C17 -1.2(3)
C7 C15 C16 C17 176.23(17)
C15 C16 C17 C18 0.8(3)
C16 C17 C18 C19 0.3(3)
C16 C17 C18 Cl2 179.32(15)
C17 C18 C19 C20 -0.9(3)
Cl2 C18 C19 C20 180.00(15)
C16 C15 C20 C19 0.5(3)
C7 C15 C20 C19 -176.88(18)
C18 C19 C20 C15 0.5(3)
C10 C9 N8 C7 -10.8(3)
C14 C9 N8 C7 171.62(18)
C15 C7 N8 C9 -62.2(2)
C3 C7 N8 C9 173.59(17)
C5 C6 S1 C2 -56.47(16)
C3 C2 S1 C6 58.68(16)
